data_2241264
loop_
_publ_author_name
'Revathi, B. K.'
'Reuben Jonathan, D.'
'Kalai Sevi, K.'
'Dhanalakshmi, K.'
'Usha, G.'

_publ_section_title
;
 Crystal structure of the adduct
 (4-chlorophenyl)(4-hydroxypiperidin-1-yl)methanone--(4-chlorophenyl)(piperidin-1-yl)methanone
 (0.75/0.25)
;
_journal_issue 11
_journal_name_full 'Acta Crystallographica Section E'
_journal_page_first o896
_journal_page_last o897
_journal_paper_doi 10.1107/S2056989015020265
_journal_volume 71
_journal_year 2015
_chemical_formula_iupac '0.75C12 H14 Cl1 N1 O2, 0.25C12 H14 Cl1 N1 O1'
_chemical_formula_moiety '0.75(C12 H14 Cl1 N1 O2), 0.25(C12 H14 Cl1 N1 O1)'
_chemical_formula_sum 'C12 H14 Cl N O1.75'
_chemical_formula_weight 235.69
_chemical_name_systematic
'(4-Chlorophenyl)(4-hydroxypiperidin-1-yl)methanone--(4-chlorophenyl)(piperidin-1-yl)methanone (0.75/0.25)'
_space_group_crystal_system orthorhombic
_space_group_IT_number 29
_space_group_name_Hall 'P 2c -2ac'
_space_group_name_H-M_alt 'P c a 21'
_symmetry_space_group_name_Hall 'P 2c -2ac'
_symmetry_space_group_name_H-M 'P c a 21'
_atom_sites_solution_hydrogens geom
_atom_sites_solution_primary direct
_atom_sites_solution_secondary difmap
_audit_creation_method SHELXL-2014/7
_cell_angle_alpha 90
_cell_angle_beta 90
_cell_angle_gamma 90
_cell_formula_units_Z 4
_cell_length_a 24.312(4)
_cell_length_b 6.1628(10)
_cell_length_c 7.9654(11)
_cell_measurement_reflns_used 3452
_cell_measurement_temperature 293(2)
_cell_measurement_theta_max 23.2
_cell_measurement_theta_min 2.8
_cell_volume 1193.5(3)
_computing_cell_refinement
;
APEX2 and SAINT (Bruker, 2004)
;
_computing_data_collection
;
APEX2 (Bruker, 2004)
;
_computing_data_reduction
;
SAINT and XPREP (Bruker, 2004)
;
_computing_molecular_graphics
;
ORTEP-3 for Windows (Farrugia, 2012) and Mercury (Bruno <i>et al.</i>,
2002)
;
_computing_publication_material
;
SHELXL2014 (Sheldrick, 2015)
;
_computing_structure_refinement
;
SHELXL2014 (Sheldrick, 2015)
;
_computing_structure_solution
;
SIR92 (Altomare <i>et al.</i>, 1993)
;
_diffrn_ambient_temperature 293(2)
_diffrn_measured_fraction_theta_full 0.999
_diffrn_measured_fraction_theta_max 0.999
_diffrn_measurement_device_type 'Bruker Kappa APEXII CCD'
_diffrn_measurement_method '\w and \f scan'
_diffrn_radiation_type MoK\a
_diffrn_radiation_wavelength 0.71073
_diffrn_reflns_av_R_equivalents 0.0306
_diffrn_reflns_limit_h_max 30
_diffrn_reflns_limit_h_min -30
_diffrn_reflns_limit_k_max 7
_diffrn_reflns_limit_k_min -7
_diffrn_reflns_limit_l_max 9
_diffrn_reflns_limit_l_min -9
_diffrn_reflns_number 17321
_diffrn_reflns_theta_full 25.242
_diffrn_reflns_theta_max 26.059
_diffrn_reflns_theta_min 3.058
_exptl_absorpt_coefficient_mu 0.302
_exptl_absorpt_correction_T_max 0.941
_exptl_absorpt_correction_T_min 0.930
_exptl_absorpt_correction_type multi-scan
_exptl_absorpt_process_details
;
(SADABS; Bruker, 2004)
;
_exptl_crystal_colour colourless
_exptl_crystal_density_diffrn 1.312
_exptl_crystal_density_method 'not measured'
_exptl_crystal_description block
_exptl_crystal_F_000 496
_exptl_crystal_size_max 0.250
_exptl_crystal_size_mid 0.200
_exptl_crystal_size_min 0.200
_refine_diff_density_max 0.311
_refine_diff_density_min -0.217
_refine_ls_abs_structure_details
;
Flack <i>x</i> determined using 583 quotients
[(<i>I</i>^+^)-(<i>I</i>^-^)]/[(<i>I</i>^+^)+(<i>I</i>^-^)]
(Parsons <i>et al.</i>, 2013)
;
_refine_ls_abs_structure_Flack 0.03(3)
_refine_ls_extinction_method none
_refine_ls_goodness_of_fit_ref 1.023
_refine_ls_hydrogen_treatment constr
_refine_ls_matrix_type full
_refine_ls_number_parameters 200
_refine_ls_number_reflns 2356
_refine_ls_number_restraints 121
_refine_ls_restrained_S_all 1.034
_refine_ls_R_factor_all 0.0856
_refine_ls_R_factor_gt 0.0476
_refine_ls_shift/su_max 0.000
_refine_ls_shift/su_mean 0.000
_refine_ls_structure_factor_coef Fsqd
_refine_ls_weighting_details 'w=1/[\s^2^(Fo^2^)+(0.0664P)^2^+0.3379P] where P=(Fo^2^+2Fc^2^)/3'
_refine_ls_weighting_scheme calc
_refine_ls_wR_factor_gt 0.1188
_refine_ls_wR_factor_ref 0.1442
_reflns_number_gt 1539
_reflns_number_total 2356
_reflns_threshold_expression 'I > 2\s(I)'
_cod_data_source_file zs2348sup1.cif
_cod_data_source_block I
_cod_database_code 2241264
_shelx_space_group_comment
;
The symmetry employed for this shelxl refinement is uniquely defined
by the following loop, which should always be used as a source of
symmetry information in preference to the above space-group names.
They are only intended as comments.
;
_shelx_estimated_absorpt_t_min 0.928
_shelx_estimated_absorpt_t_max 0.942

loop_
_space_group_symop_operation_xyz
'x, y, z'
'-x, -y, z+1/2'
'-x+1/2, y, z+1/2'
'x+1/2, -y, z'

loop_
_atom_site_type_symbol
_atom_site_label
_atom_site_fract_x
_atom_site_fract_y
_atom_site_fract_z
_atom_site_U_iso_or_equiv
_atom_site_adp_type
_atom_site_calc_flag
_atom_site_occupancy
_atom_site_disorder_assembly
_atom_site_disorder_group
C C1 0.73230(19) 0.1884(8) 0.7580(6) 0.0743(13) Uani d 1 . .
C C2 0.7397(2) 0.3762(10) 0.6747(8) 0.0909(16) Uani d 1 . .
H H2 0.7748 0.4191 0.6416 0.109 Uiso calc 1 . .
C C3 0.6943(2) 0.5050(9) 0.6390(7) 0.0832(15) Uani d 1 . .
H H3 0.6991 0.6353 0.5819 0.100 Uiso calc 1 . .
C C4 0.64254(19) 0.4423(8) 0.6867(5) 0.0656(12) Uani d 1 . .
C C5 0.63637(19) 0.2510(8) 0.7729(8) 0.0811(14) Uani d 1 . .
H H5 0.6016 0.2076 0.8082 0.097 Uiso calc 1 . .
C C6 0.6815(2) 0.1230(8) 0.8074(8) 0.0890(16) Uani d 1 . .
H H6 0.6771 -0.0076 0.8643 0.107 Uiso calc 1 . .
C C7 0.5944(2) 0.5838(9) 0.6575(6) 0.0773(14) Uani d 1 . .
C C8 0.5243(3) 0.7357(12) 0.4730(9) 0.0749(18) Uani d 0.75 A 1
H H8A 0.5155 0.8165 0.5739 0.090 Uiso calc 0.75 A 1
H H8B 0.4918 0.6565 0.4381 0.090 Uiso calc 0.75 A 1
C C9 0.5419(3) 0.8877(11) 0.3372(9) 0.0681(17) Uani d 0.75 A 1
H H9A 0.5727 0.9741 0.3766 0.082 Uiso calc 0.75 A 1
H H9B 0.5119 0.9855 0.3109 0.082 Uiso calc 0.75 A 1
C C10 0.5587(3) 0.7668(13) 0.1804(9) 0.0711(19) Uani d 0.75 A 1
H H10 0.5263 0.6897 0.1375 0.085 Uiso calc 0.75 A 1
C C11 0.6028(3) 0.5988(12) 0.2233(8) 0.0690(16) Uani d 0.75 A 1
H H11A 0.6102 0.5109 0.1249 0.083 Uiso calc 0.75 A 1
H H11B 0.6365 0.6732 0.2537 0.083 Uiso calc 0.75 A 1
C C12 0.5859(3) 0.4567(10) 0.3627(8) 0.0640(14) Uani d 0.75 A 1
H H12A 0.5554 0.3660 0.3269 0.077 Uiso calc 0.75 A 1
H H12B 0.6162 0.3627 0.3935 0.077 Uiso calc 0.75 A 1
N N1 0.5694(2) 0.5841(9) 0.5067(6) 0.0659(14) Uani d 0.75 A 1
O O2 0.5746(2) 0.8993(9) 0.0685(7) 0.0870(14) Uani d 0.75 A 1
H H2A 0.5924 0.8339 -0.0030 0.105(17) Uiso calc 0.75 A 1
C C8' 0.5628(8) 0.863(3) 0.454(3) 0.069(4) Uani d 0.25 A 2
H H8'1 0.5850 0.9758 0.4031 0.083 Uiso calc 0.25 A 2
H H8'2 0.5466 0.9203 0.5556 0.083 Uiso calc 0.25 A 2
C C9' 0.5169(8) 0.795(4) 0.331(2) 0.072(5) Uani d 0.25 A 2
H H9'1 0.4939 0.9210 0.3107 0.087 Uiso calc 0.25 A 2
H H9'2 0.4942 0.6872 0.3865 0.087 Uiso calc 0.25 A 2
C C10' 0.5350(9) 0.703(4) 0.160(2) 0.077(6) Uani d 0.25 A 2
H H10A 0.5559 0.8073 0.0953 0.093 Uiso calc 0.25 A 2
H H10B 0.5040 0.6510 0.0946 0.093 Uiso calc 0.25 A 2
C C11' 0.5714(8) 0.515(3) 0.226(3) 0.069(5) Uani d 0.25 A 2
H H11C 0.5475 0.4128 0.2838 0.082 Uiso calc 0.25 A 2
H H11D 0.5864 0.4396 0.1295 0.082 Uiso calc 0.25 A 2
C C12' 0.6196(7) 0.568(3) 0.345(2) 0.057(4) Uani d 0.25 A 2
H H12C 0.6383 0.4350 0.3775 0.069 Uiso calc 0.25 A 2
H H12D 0.6458 0.6610 0.2887 0.069 Uiso calc 0.25 A 2
N N1' 0.5977(6) 0.677(2) 0.4953(15) 0.053(3) Uani d 0.25 A 2
O O1 0.57385(17) 0.6828(7) 0.7749(5) 0.1119(14) Uani d 1 . .
Cl Cl1 0.78823(7) 0.0274(3) 0.7998(3) 0.1274(8) Uani d 1 . .

loop_
_atom_site_aniso_label
_atom_site_aniso_U_11
_atom_site_aniso_U_22
_atom_site_aniso_U_33
_atom_site_aniso_U_12
_atom_site_aniso_U_13
_atom_site_aniso_U_23
C1 0.067(3) 0.080(3) 0.076(3) 0.011(2) -0.016(2) -0.004(3)
C2 0.070(3) 0.098(4) 0.104(4) -0.010(3) 0.001(3) 0.003(4)
C3 0.091(4) 0.076(3) 0.083(4) -0.003(3) -0.002(3) 0.018(3)
C4 0.073(3) 0.071(3) 0.053(2) 0.012(2) 0.002(2) 0.010(2)
C5 0.066(3) 0.080(3) 0.097(3) 0.007(3) 0.011(3) 0.019(3)
C6 0.092(4) 0.072(3) 0.103(4) 0.017(3) 0.001(3) 0.023(3)
C7 0.090(3) 0.082(3) 0.061(2) 0.029(3) 0.005(2) 0.006(2)
C8 0.074(4) 0.076(4) 0.075(4) 0.031(3) 0.005(3) 0.011(3)
C9 0.080(5) 0.057(3) 0.068(4) 0.018(3) -0.012(3) 0.004(3)
C10 0.067(4) 0.081(4) 0.066(3) 0.020(3) -0.018(3) -0.003(3)
C11 0.067(4) 0.082(4) 0.058(4) 0.020(3) -0.004(3) -0.004(3)
C12 0.063(3) 0.056(3) 0.074(3) 0.017(3) -0.010(3) -0.008(3)
N1 0.072(3) 0.064(3) 0.062(3) 0.023(3) -0.001(2) 0.006(2)
O2 0.097(4) 0.088(3) 0.076(3) 0.017(3) 0.004(3) 0.004(3)
C8' 0.079(9) 0.064(8) 0.064(9) 0.032(7) -0.003(8) -0.001(6)
C9' 0.067(9) 0.080(12) 0.071(9) 0.034(8) -0.001(7) -0.007(9)
C10' 0.057(11) 0.085(12) 0.090(9) 0.012(9) 0.012(7) -0.020(8)
C11' 0.054(8) 0.079(10) 0.073(9) 0.006(7) 0.002(7) -0.023(7)
C12' 0.050(7) 0.059(9) 0.062(7) 0.009(7) 0.001(6) -0.008(6)
N1' 0.051(7) 0.052(6) 0.055(4) 0.012(5) -0.004(4) -0.004(4)
O1 0.121(3) 0.147(3) 0.067(2) 0.057(3) 0.008(2) -0.004(3)
Cl1 0.0952(10) 0.1290(13) 0.1579(17) 0.0462(9) -0.0304(12) -0.0134(14)

loop_
_atom_type_symbol
_atom_type_description
_atom_type_scat_dispersion_real
_atom_type_scat_dispersion_imag
_atom_type_scat_source
C C 0.0033 0.0016 'International Tables Vol C Tables 4.2.6.8 and 6.1.1.4'
H H 0.0000 0.0000 'International Tables Vol C Tables 4.2.6.8 and 6.1.1.4'
N N 0.0061 0.0033 'International Tables Vol C Tables 4.2.6.8 and 6.1.1.4'
O O 0.0106 0.0060 'International Tables Vol C Tables 4.2.6.8 and 6.1.1.4'
Cl Cl 0.1484 0.1585 'International Tables Vol C Tables 4.2.6.8 and 6.1.1.4'

loop_
_geom_angle_atom_site_label_1
_geom_angle_atom_site_label_2
_geom_angle_atom_site_label_3
_geom_angle
C2 C1 C6 121.4(5)
C2 C1 Cl1 119.1(4)
C6 C1 Cl1 119.5(4)
C1 C2 C3 119.0(5)
C1 C2 H2 120.5
C3 C2 H2 120.5
C4 C3 C2 120.8(5)
C4 C3 H3 119.6
C2 C3 H3 119.6
C3 C4 C5 118.8(4)
C3 C4 C7 121.1(4)
C5 C4 C7 119.9(4)
C4 C5 C6 120.3(5)
C4 C5 H5 119.9
C6 C5 H5 119.9
C1 C6 C5 119.7(5)
C1 C6 H6 120.1
C5 C6 H6 120.1
O1 C7 N1 119.8(5)
O1 C7 N1' 121.2(6)
O1 C7 C4 119.8(4)
N1 C7 C4 119.9(5)
N1' C7 C4 109.8(6)
N1 C8 C9 108.5(6)
N1 C8 H8A 110.0
C9 C8 H8A 110.0
N1 C8 H8B 110.0
C9 C8 H8B 110.0
H8A C8 H8B 108.4
C8 C9 C10 111.5(6)
C8 C9 H9A 109.3
C10 C9 H9A 109.3
C8 C9 H9B 109.3
C10 C9 H9B 109.3
H9A C9 H9B 108.0
O2 C10 C9 110.2(6)
O2 C10 C11 112.2(6)
C9 C10 C11 109.8(5)
O2 C10 H10 108.2
C9 C10 H10 108.2
C11 C10 H10 108.2
C12 C11 C10 112.0(6)
C12 C11 H11A 109.2
C10 C11 H11A 109.2
C12 C11 H11B 109.2
C10 C11 H11B 109.2
H11A C11 H11B 107.9
N1 C12 C11 110.6(5)
N1 C12 H12A 109.5
C11 C12 H12A 109.5
N1 C12 H12B 109.5
C11 C12 H12B 109.5
H12A C12 H12B 108.1
C7 N1 C12 125.6(5)
C7 N1 C8 120.2(5)
C12 N1 C8 114.1(5)
C10 O2 H2A 109.5
N1' C8' C9' 110.8(15)
N1' C8' H8'1 109.5
C9' C8' H8'1 109.5
N1' C8' H8'2 109.5
C9' C8' H8'2 109.5
H8'1 C8' H8'2 108.1
C8' C9' C10' 116.9(17)
C8' C9' H9'1 108.1
C10' C9' H9'1 108.1
C8' C9' H9'2 108.1
C10' C9' H9'2 108.1
H9'1 C9' H9'2 107.3
C9' C10' C11' 98.0(15)
C9' C10' H10A 112.2
C11' C10' H10A 112.2
C9' C10' H10B 112.2
C11' C10' H10B 112.2
H10A C10' H10B 109.8
C12' C11' C10' 118.9(17)
C12' C11' H11C 107.6
C10' C11' H11C 107.6
C12' C11' H11D 107.6
C10' C11' H11D 107.6
H11C C11' H11D 107.0
N1' C12' C11' 108.7(13)
N1' C12' H12C 109.9
C11' C12' H12C 109.9
N1' C12' H12D 109.9
C11' C12' H12D 109.9
H12C C12' H12D 108.3
C7 N1' C8' 119.5(12)
C7 N1' C12' 125.0(12)
C8' N1' C12' 112.7(13)

loop_
_geom_bond_atom_site_label_1
_geom_bond_atom_site_label_2
_geom_bond_distance
C1 C2 1.346(7)
C1 C6 1.358(7)
C1 Cl1 1.716(5)
C2 C3 1.390(8)
C2 H2 0.9300
C3 C4 1.370(7)
C3 H3 0.9300
C4 C5 1.373(7)
C4 C7 1.478(7)
C5 C6 1.378(6)
C5 H5 0.9300
C6 H6 0.9300
C7 O1 1.223(6)
C7 N1 1.346(7)
C7 N1' 1.417(13)
C8 N1 1.465(7)
C8 C9 1.494(9)
C8 H8A 0.9700
C8 H8B 0.9700
C9 C10 1.510(9)
C9 H9A 0.9700
C9 H9B 0.9700
C10 O2 1.269(9)
C10 C11 1.529(8)
C10 H10 0.9800
C11 C12 1.472(9)
C11 H11A 0.9700
C11 H11B 0.9700
C12 N1 1.447(8)
C12 H12A 0.9700
C12 H12B 0.9700
O2 H2A 0.8200
C8' N1' 1.460(16)
C8' C9' 1.54(2)
C8' H8'1 0.9700
C8' H8'2 0.9700
C9' C10' 1.540(12)
C9' H9'1 0.9700
C9' H9'2 0.9700
C10' C11' 1.552(12)
C10' H10A 0.9700
C10' H10B 0.9700
C11' C12' 1.542(19)
C11' H11C 0.9700
C11' H11D 0.9700
C12' N1' 1.474(16)
C12' H12C 0.9700
C12' H12D 0.9700

loop_
_geom_hbond_atom_site_label_D
_geom_hbond_atom_site_label_H
_geom_hbond_atom_site_label_A
_geom_hbond_site_symmetry_A
_geom_hbond_distance_DH
_geom_hbond_distance_HA
_geom_hbond_distance_DA
_geom_hbond_angle_DHA
_geom_hbond_publ_flag
O2 H2A O1 1_554 0.82 2.05 2.693(7) 135 yes
C12' H12D Cl1 3_664 0.97 2.77 3.63(2) 148 no

loop_
_geom_torsion_atom_site_label_1
_geom_torsion_atom_site_label_2
_geom_torsion_atom_site_label_3
_geom_torsion_atom_site_label_4
_geom_torsion
C6 C1 C2 C3 0.0(8)
Cl1 C1 C2 C3 179.1(5)
C1 C2 C3 C4 -0.3(8)
C2 C3 C4 C5 0.9(8)
C2 C3 C4 C7 176.6(5)
C3 C4 C5 C6 -1.3(8)
C7 C4 C5 C6 -177.0(5)
C2 C1 C6 C5 -0.3(9)
Cl1 C1 C6 C5 -179.5(5)
C4 C5 C6 C1 1.0(9)
C3 C4 C7 O1 -104.8(7)
C5 C4 C7 O1 70.8(7)
C3 C4 C7 N1 82.9(7)
C5 C4 C7 N1 -101.4(6)
C3 C4 C7 N1' 42.4(9)
C5 C4 C7 N1' -142.0(8)
N1 C8 C9 C10 56.9(9)
C8 C9 C10 O2 -178.5(7)
C8 C9 C10 C11 -54.4(9)
O2 C10 C11 C12 175.3(7)
C9 C10 C11 C12 52.4(9)
C10 C11 C12 N1 -53.4(9)
O1 C7 N1 C12 -173.2(6)
C4 C7 N1 C12 -1.0(10)
O1 C7 N1 C8 12.3(10)
C4 C7 N1 C8 -175.4(6)
C11 C12 N1 C7 -116.7(7)
C11 C12 N1 C8 58.0(9)
C9 C8 N1 C7 115.9(7)
C9 C8 N1 C12 -59.2(9)
N1' C8' C9' C10' -60(3)
C8' C9' C10' C11' 56(2)
C9' C10' C11' C12' -57(2)
C10' C11' C12' N1' 59(2)
O1 C7 N1' C8' -18.1(18)
C4 C7 N1' C8' -164.8(13)
O1 C7 N1' C12' -177.3(12)
C4 C7 N1' C12' 36.0(17)
C9' C8' N1' C7 -108.1(19)
C9' C8' N1' C12' 54(2)
C11' C12' N1' C7 108.5(19)
C11' C12' N1' C8' -52(2)

_cod_database_fobs_code 2241264
